data_7016250
loop_
_publ_author_name
'Sultan, Muhammad'
'Tahir, Asif Ali'
'Mazhar, Muhammad'
'Upul Wijayantha, K. G.'
'Zeller, Matthias'

_publ_section_title
;
 Isostructural copper-zinc mixed metal complexes for single source
 deposition of Cu-ZnO composite thin films.
;
_journal_issue 31
_journal_name_full 'Dalton transactions (Cambridge, England : 2003)'
_journal_page_first 7889
_journal_page_last 7897
_journal_paper_doi 10.1039/c1dt10560d
_journal_volume 40
_journal_year 2011
_chemical_formula_moiety 'C18 H31 Br Cu3 F9 N3 O10 Zn, C4 H8 O'
_chemical_formula_sum 'C22 H39 Br Cu3 F9 N3 O11 Zn'
_chemical_formula_weight 1028.50
_chemical_name_systematic
;
?
;
_space_group_IT_number 2
_symmetry_cell_setting triclinic
_symmetry_space_group_name_Hall '-P 1'
_symmetry_space_group_name_H-M 'P -1'
_atom_sites_solution_hydrogens geom
_atom_sites_solution_primary direct
_atom_sites_solution_secondary difmap
_audit_creation_method SHELXL-97
_cell_angle_alpha 85.435(3)
_cell_angle_beta 85.286(3)
_cell_angle_gamma 72.248(3)
_cell_formula_units_Z 2
_cell_length_a 10.183(2)
_cell_length_b 10.293(2)
_cell_length_c 18.243(4)
_cell_measurement_reflns_used 6347
_cell_measurement_temperature 100(2)
_cell_measurement_theta_max 0.00
_cell_measurement_theta_min 0.00
_cell_volume 1811.9(6)
_computing_cell_refinement 'SAINT+ 6.45 (Bruker, 2003)'
_computing_data_collection 'SMART 5.630 (Bruker, 1997-2002)'
_computing_data_reduction 'SAINT+ 6.45'
_computing_molecular_graphics 'SHELXTL 6.14'
_computing_publication_material 'SHELXTL 6.14'
_computing_structure_refinement 'SHELXTL 6.14'
_computing_structure_solution 'SHELXTL 6.14 (Bruker, 2000-2003)'
_diffrn_ambient_temperature 100(2)
_diffrn_measured_fraction_theta_full 0.992
_diffrn_measured_fraction_theta_max 0.992
_diffrn_measurement_device_type 'Bruker AXS SMART APEX CCD diffractometer'
_diffrn_measurement_method '\w scans'
_diffrn_radiation_monochromator graphite
_diffrn_radiation_source 'fine-focus sealed tube'
_diffrn_radiation_type MoK\a
_diffrn_radiation_wavelength 0.71073
_diffrn_reflns_av_R_equivalents 0.0353
_diffrn_reflns_av_sigmaI/netI 0.0576
_diffrn_reflns_limit_h_max 13
_diffrn_reflns_limit_h_min -13
_diffrn_reflns_limit_k_max 13
_diffrn_reflns_limit_k_min -13
_diffrn_reflns_limit_l_max 24
_diffrn_reflns_limit_l_min -24
_diffrn_reflns_number 17931
_diffrn_reflns_theta_full 28.28
_diffrn_reflns_theta_max 28.28
_diffrn_reflns_theta_min 2.08
_diffrn_standards_number 0
_exptl_absorpt_coefficient_mu 3.594
_exptl_absorpt_correction_T_max 0.438
_exptl_absorpt_correction_T_min 0.308
_exptl_absorpt_correction_type multi-scan
_exptl_absorpt_process_details 'SADABS in SAINT+ (Bruker, 2003)'
_exptl_crystal_colour blue
_exptl_crystal_density_diffrn 1.885
_exptl_crystal_density_method 'not measured'
_exptl_crystal_description block
_exptl_crystal_F_000 1026
_exptl_crystal_size_max 0.44
_exptl_crystal_size_mid 0.38
_exptl_crystal_size_min 0.23
_refine_diff_density_max 1.683
_refine_diff_density_min -0.778
_refine_diff_density_rms 0.115
_refine_ls_extinction_method none
_refine_ls_goodness_of_fit_ref 1.043
_refine_ls_hydrogen_treatment mixed
_refine_ls_matrix_type full
_refine_ls_number_parameters 476
_refine_ls_number_reflns 8916
_refine_ls_number_restraints 17
_refine_ls_restrained_S_all 1.042
_refine_ls_R_factor_all 0.0567
_refine_ls_R_factor_gt 0.0462
_refine_ls_shift/su_max 0.001
_refine_ls_shift/su_mean 0.000
_refine_ls_structure_factor_coef Fsqd
_refine_ls_weighting_details 'calc w=1/[\s^2^(Fo^2^)+(0.0603P)^2^+2.8921P] where P=(Fo^2^+2Fc^2^)/3'
_refine_ls_weighting_scheme calc
_refine_ls_wR_factor_gt 0.1174
_refine_ls_wR_factor_ref 0.1235
_reflns_number_gt 7673
_reflns_number_total 8916
_reflns_threshold_expression I>2\s(I)
_cod_data_source_file c1dt10560d.txt
_cod_data_source_block 07mz034m
_cod_depositor_comments
;
The following automatic conversions were performed:

'_symmetry_cell_setting' value 'Triclinic' changed to 'triclinic'
according to /home/saulius/struct/CIF-dictionaries/cif_core.dic
dictionary named 'cif_core.dic' version 2.4.1 from 2010-06-29.

Automatic conversion script
Id: cif_fix_values 1715 2011-07-08 13:25:40Z adriana 
;
_cod_original_sg_symbol_H-M P-1
_cod_database_code 7016250

loop_
_symmetry_equiv_pos_as_xyz
'x, y, z'
'-x, -y, -z'

loop_
_atom_site_label
_atom_site_type_symbol
_atom_site_fract_x
_atom_site_fract_y
_atom_site_fract_z
_atom_site_U_iso_or_equiv
_atom_site_adp_type
_atom_site_occupancy
_atom_site_symmetry_multiplicity
_atom_site_calc_flag
_atom_site_refinement_flags
_atom_site_disorder_assembly
_atom_site_disorder_group
Zn1 Zn 0.23051(6) 0.24057(6) 0.35950(3) 0.02374(11) Uani 1 1 d . A .
Cu1 Cu 0.26943(6) 0.51902(6) 0.29397(3) 0.02370(12) Uani 1 1 d . A .
Cu2 Cu 0.30069(6) 0.26267(6) 0.19251(3) 0.02332(12) Uani 1 1 d . A .
Cu3 Cu 0.52894(6) 0.25079(6) 0.30322(3) 0.02366(12) Uani 1 1 d . A .
Br1 Br 0.10684(6) 0.13997(6) 0.44748(3) 0.03448(12) Uani 1 1 d . . .
C1 C 0.5802(6) 0.5120(6) 0.3123(3) 0.0342(12) Uani 1 1 d . A .
C2 C 0.6929(7) 0.5796(8) 0.3265(5) 0.061(2) Uani 1 1 d . . .
C3 C 0.1552(5) 0.5843(5) 0.1500(3) 0.0288(10) Uani 1 1 d . . .
C4 C 0.0528(7) 0.6997(7) 0.1039(4) 0.0458(15) Uani 1 1 d . . .
C5 C 0.5883(6) 0.1407(5) 0.1429(3) 0.0302(11) Uani 1 1 d . A .
C6 C 0.6875(6) 0.0641(6) 0.0806(3) 0.0408(13) Uani 1 1 d . . .
C21 C 0.7283(8) 0.5493(9) 0.0778(4) 0.062(2) Uani 1 1 d . . .
H21A H 0.7574 0.5936 0.1171 0.075 Uiso 1 1 calc R . .
H21B H 0.8051 0.5225 0.0397 0.075 Uiso 1 1 calc R . .
C22 C 0.6841(7) 0.4281(7) 0.1085(4) 0.0498(16) Uani 1 1 d . . .
H22A H 0.6942 0.3625 0.0700 0.060 Uiso 1 1 calc R . .
H22B H 0.7404 0.3806 0.1499 0.060 Uiso 1 1 calc R . .
C24 C 0.6033(9) 0.6392(9) 0.0459(4) 0.062(2) Uani 1 1 d . . .
H24A H 0.5940 0.6129 -0.0040 0.075 Uiso 1 1 calc R . .
H24B H 0.6030 0.7358 0.0431 0.075 Uiso 1 1 calc R . .
C25 C 0.4884(7) 0.6166(7) 0.1001(4) 0.0505(16) Uani 1 1 d . . .
H25A H 0.4639 0.6854 0.1379 0.061 Uiso 1 1 calc R . .
H25B H 0.4049 0.6238 0.0740 0.061 Uiso 1 1 calc R . .
C7 C 0.2348(7) 0.4658(6) 0.4487(3) 0.0420(14) Uani 1 1 d . . .
H7A H 0.2970 0.4295 0.4894 0.050 Uiso 1 1 calc R . .
H7B H 0.1446 0.4510 0.4638 0.050 Uiso 1 1 calc R . .
C8 C 0.2158(6) 0.6153(6) 0.4345(3) 0.0375(12) Uani 1 1 d . . .
H8A H 0.3060 0.6332 0.4341 0.045 Uiso 1 1 calc R . .
H8B H 0.1540 0.6668 0.4741 0.045 Uiso 1 1 calc R . .
C9 C 0.1591(6) 0.8005(6) 0.3401(4) 0.0411(13) Uani 1 1 d . . .
H9A H 0.1033 0.8635 0.3762 0.062 Uiso 1 1 calc R . .
H9B H 0.1226 0.8287 0.2913 0.062 Uiso 1 1 calc R . .
H9C H 0.2551 0.8021 0.3385 0.062 Uiso 1 1 calc R . .
C10 C 0.0084(6) 0.6584(7) 0.3639(3) 0.0394(13) Uani 1 1 d . . .
H10A H -0.0465 0.7174 0.4020 0.059 Uiso 1 1 calc R . .
H10B H 0.0058 0.5646 0.3755 0.059 Uiso 1 1 calc R . .
H10C H -0.0300 0.6912 0.3160 0.059 Uiso 1 1 calc R . .
C11 C 0.0295(5) 0.2901(6) 0.2430(3) 0.0308(10) Uani 1 1 d . . .
H11A H -0.0141 0.3571 0.2035 0.037 Uiso 1 1 calc R . .
H11B H -0.0397 0.2939 0.2849 0.037 Uiso 1 1 calc R . .
C12 C 0.0793(6) 0.1480(6) 0.2149(3) 0.0346(12) Uani 1 1 d . . .
H12A H 0.1089 0.0798 0.2564 0.042 Uiso 1 1 calc R . .
H12B H 0.0032 0.1281 0.1920 0.042 Uiso 1 1 calc R . .
C13 C 0.1470(6) 0.1881(6) 0.0853(3) 0.0371(12) Uani 1 1 d . . .
H13A H 0.1047 0.1238 0.0675 0.056 Uiso 1 1 calc R . .
H13B H 0.2245 0.1948 0.0513 0.056 Uiso 1 1 calc R . .
H13C H 0.0781 0.2782 0.0883 0.056 Uiso 1 1 calc R . .
C14 C 0.2858(6) -0.0061(6) 0.1570(3) 0.0382(12) Uani 1 1 d . . .
H14A H 0.2287 -0.0639 0.1481 0.057 Uiso 1 1 calc R . .
H14B H 0.3284 -0.0357 0.2042 0.057 Uiso 1 1 calc R . .
H14C H 0.3581 -0.0139 0.1173 0.057 Uiso 1 1 calc R . .
C15A C 0.4907(12) -0.0050(9) 0.3415(6) 0.029(2) Uani 0.574(6) 1 d PDU A 1
H15A H 0.5560 -0.0517 0.3018 0.035 Uiso 0.574(6) 1 calc PR A 1
H15B H 0.4308 -0.0619 0.3599 0.035 Uiso 0.574(6) 1 calc PR A 1
C16A C 0.5677(9) 0.0243(9) 0.4039(5) 0.0315(15) Uani 0.574(6) 1 d PD A 1
H16A H 0.5004 0.0633 0.4447 0.038 Uiso 0.574(6) 1 calc PR A 1
H16B H 0.6322 -0.0623 0.4230 0.038 Uiso 0.574(6) 1 calc PR A 1
C17A C 0.7845(10) 0.0479(12) 0.3448(6) 0.040(2) Uani 0.574(6) 1 d PD A 1
H17A H 0.8395 -0.0124 0.3827 0.060 Uiso 0.574(6) 1 calc PR A 1
H17B H 0.8316 0.1138 0.3243 0.060 Uiso 0.574(6) 1 calc PR A 1
H17C H 0.7734 -0.0068 0.3055 0.060 Uiso 0.574(6) 1 calc PR A 1
C18A C 0.6638(11) 0.1943(10) 0.4421(5) 0.0330(18) Uani 0.574(6) 1 d PD A 1
H18A H 0.7156 0.1278 0.4788 0.049 Uiso 0.574(6) 1 calc PR A 1
H18B H 0.5728 0.2434 0.4640 0.049 Uiso 0.574(6) 1 calc PR A 1
H18C H 0.7145 0.2596 0.4257 0.049 Uiso 0.574(6) 1 calc PR A 1
C15B C 0.4689(18) 0.0107(13) 0.3662(7) 0.029(2) Uani 0.426(6) 1 d PD A 2
H15C H 0.4524 -0.0714 0.3489 0.035 Uiso 0.426(6) 1 calc PR A 2
H15D H 0.4241 0.0266 0.4163 0.035 Uiso 0.426(6) 1 calc PR A 2
C16B C 0.6301(12) -0.0126(12) 0.3682(7) 0.0315(15) Uani 0.426(6) 1 d PD A 2
H16C H 0.6683 -0.0778 0.4096 0.038 Uiso 0.426(6) 1 calc PR A 2
H16D H 0.6789 -0.0496 0.3217 0.038 Uiso 0.426(6) 1 calc PR A 2
C17B C 0.7971(11) 0.1087(17) 0.3638(8) 0.040(2) Uani 0.426(6) 1 d PD A 2
H17D H 0.8523 0.0230 0.3877 0.060 Uiso 0.426(6) 1 calc PR A 2
H17E H 0.8169 0.1858 0.3838 0.060 Uiso 0.426(6) 1 calc PR A 2
H17F H 0.8205 0.1086 0.3106 0.060 Uiso 0.426(6) 1 calc PR A 2
C18B C 0.6016(14) 0.1692(15) 0.4528(6) 0.0330(18) Uani 0.426(6) 1 d PD A 2
H18D H 0.6492 0.0990 0.4892 0.049 Uiso 0.426(6) 1 calc PR A 2
H18E H 0.5016 0.1860 0.4609 0.049 Uiso 0.426(6) 1 calc PR A 2
H18F H 0.6241 0.2539 0.4580 0.049 Uiso 0.426(6) 1 calc PR A 2
O8 O 0.2928(4) 0.3946(4) 0.38338(18) 0.0307(8) Uani 1 1 d . . .
O9 O 0.1463(3) 0.3214(3) 0.26625(17) 0.0247(7) Uani 1 1 d . . .
O10 O 0.4098(4) 0.1296(4) 0.3161(2) 0.0314(8) Uani 1 1 d D . .
F1 F 0.6556(5) 0.1241(6) 0.0146(2) 0.0760(15) Uani 1 1 d . . .
F2 F 0.6823(5) -0.0608(5) 0.0801(3) 0.0817(15) Uani 1 1 d . . .
F3 F 0.8192(4) 0.0584(5) 0.0868(2) 0.0636(11) Uani 1 1 d . . .
F4 F 0.0052(6) 0.6574(5) 0.0504(3) 0.0882(17) Uani 1 1 d . . .
F5 F -0.0597(6) 0.7578(7) 0.1469(3) 0.113(2) Uani 1 1 d . . .
F6 F 0.1077(6) 0.7939(6) 0.0792(4) 0.098(2) Uani 1 1 d . . .
F7 F 0.6468(5) 0.6812(5) 0.3689(3) 0.0773(14) Uani 1 1 d . . .
F8 F 0.7593(7) 0.6032(9) 0.2683(3) 0.139(3) Uani 1 1 d . . .
F9 F 0.7935(4) 0.4928(5) 0.3707(2) 0.0620(11) Uani 1 1 d . . .
N1 N 0.1538(4) 0.6615(5) 0.3613(3) 0.0311(9) Uani 1 1 d . . .
N2 N 0.1977(5) 0.1387(5) 0.1594(2) 0.0303(9) Uani 1 1 d . . .
N3 N 0.6466(4) 0.1220(5) 0.3780(2) 0.0300(9) Uani 1 1 d D . .
O1 O 0.4609(4) 0.5891(4) 0.3080(2) 0.0341(8) Uani 1 1 d . . .
O2 O 0.6312(4) 0.3841(4) 0.3091(2) 0.0363(8) Uani 1 1 d . . .
O3 O 0.1850(4) 0.6282(4) 0.20673(19) 0.0287(7) Uani 1 1 d . . .
O4 O 0.1913(4) 0.4704(4) 0.12521(19) 0.0319(8) Uani 1 1 d . . .
O5 O 0.6424(4) 0.1467(4) 0.2000(2) 0.0330(8) Uani 1 1 d . . .
O6 O 0.4637(4) 0.1809(4) 0.12651(19) 0.0299(8) Uani 1 1 d . . .
O7 O 0.3953(3) 0.3730(3) 0.23852(16) 0.0221(6) Uani 1 1 d D . .
H7 H 0.430(5) 0.405(6) 0.2019(19) 0.026 Uiso 1 1 d D . .
O11 O 0.5422(5) 0.4826(5) 0.1334(2) 0.0490(11) Uani 1 1 d . . .

loop_
_atom_site_aniso_label
_atom_site_aniso_U_11
_atom_site_aniso_U_22
_atom_site_aniso_U_33
_atom_site_aniso_U_23
_atom_site_aniso_U_13
_atom_site_aniso_U_12
Zn1 0.0314(3) 0.0255(3) 0.0171(2) -0.00159(19) -0.0008(2) -0.0128(2)
Cu1 0.0278(3) 0.0227(3) 0.0228(3) -0.0035(2) -0.0007(2) -0.0104(2)
Cu2 0.0291(3) 0.0289(3) 0.0163(2) -0.0033(2) -0.0005(2) -0.0148(2)
Cu3 0.0254(3) 0.0257(3) 0.0225(3) 0.0004(2) -0.0040(2) -0.0112(2)
Br1 0.0481(3) 0.0364(3) 0.0229(2) -0.00035(19) 0.0051(2) -0.0207(2)
C1 0.035(3) 0.044(3) 0.034(2) -0.014(2) 0.000(2) -0.024(2)
C2 0.042(3) 0.053(4) 0.101(6) -0.025(4) -0.007(4) -0.027(3)
C3 0.030(2) 0.032(3) 0.027(2) 0.0086(19) -0.0067(19) -0.013(2)
C4 0.048(3) 0.043(3) 0.050(3) 0.012(3) -0.023(3) -0.018(3)
C5 0.033(3) 0.028(3) 0.029(2) -0.0024(19) 0.004(2) -0.009(2)
C6 0.038(3) 0.041(3) 0.040(3) -0.012(2) 0.002(2) -0.005(3)
C21 0.060(4) 0.078(5) 0.057(4) -0.001(4) 0.009(4) -0.038(4)
C22 0.045(3) 0.053(4) 0.052(4) -0.002(3) 0.013(3) -0.019(3)
C24 0.084(5) 0.065(5) 0.048(3) 0.008(3) 0.012(4) -0.044(4)
C25 0.045(3) 0.054(4) 0.053(4) 0.014(3) 0.001(3) -0.021(3)
C7 0.063(4) 0.048(3) 0.024(2) -0.014(2) 0.002(2) -0.026(3)
C8 0.045(3) 0.042(3) 0.031(3) -0.017(2) 0.002(2) -0.018(3)
C9 0.036(3) 0.030(3) 0.060(4) -0.014(3) -0.003(3) -0.009(2)
C10 0.029(3) 0.050(3) 0.044(3) -0.019(3) 0.009(2) -0.017(2)
C11 0.026(2) 0.044(3) 0.023(2) 0.000(2) -0.0052(19) -0.010(2)
C12 0.042(3) 0.048(3) 0.024(2) -0.002(2) 0.000(2) -0.029(3)
C13 0.048(3) 0.049(3) 0.022(2) -0.006(2) -0.005(2) -0.026(3)
C14 0.043(3) 0.033(3) 0.041(3) -0.008(2) -0.001(2) -0.016(2)
C15A 0.032(4) 0.019(3) 0.037(6) -0.014(4) -0.004(4) -0.006(3)
C16A 0.031(4) 0.030(4) 0.033(4) 0.005(3) -0.004(3) -0.008(3)
C17A 0.033(4) 0.042(6) 0.040(5) 0.003(4) -0.004(3) -0.006(4)
C18A 0.040(5) 0.038(4) 0.022(3) 0.001(3) -0.009(4) -0.013(4)
C15B 0.032(4) 0.019(3) 0.037(6) -0.014(4) -0.004(4) -0.006(3)
C16B 0.031(4) 0.030(4) 0.033(4) 0.005(3) -0.004(3) -0.008(3)
C17B 0.033(4) 0.042(6) 0.040(5) 0.003(4) -0.004(3) -0.006(4)
C18B 0.040(5) 0.038(4) 0.022(3) 0.001(3) -0.009(4) -0.013(4)
O8 0.046(2) 0.0326(19) 0.0190(15) -0.0020(13) -0.0052(14) -0.0193(16)
O9 0.0265(16) 0.0296(17) 0.0211(15) -0.0039(13) -0.0014(12) -0.0123(14)
O10 0.0300(18) 0.0277(18) 0.0388(19) -0.0014(15) -0.0062(15) -0.0112(15)
F1 0.075(3) 0.103(4) 0.0299(19) -0.012(2) 0.0085(19) 0.002(3)
F2 0.084(3) 0.063(3) 0.100(4) -0.048(3) 0.026(3) -0.023(3)
F3 0.044(2) 0.078(3) 0.062(2) -0.020(2) 0.0146(19) -0.009(2)
F4 0.116(4) 0.075(3) 0.087(3) 0.029(3) -0.077(3) -0.039(3)
F5 0.078(4) 0.132(5) 0.079(4) 0.018(4) -0.011(3) 0.038(4)
F6 0.103(4) 0.076(3) 0.135(5) 0.067(3) -0.072(4) -0.059(3)
F7 0.098(3) 0.048(2) 0.103(3) -0.008(2) -0.051(3) -0.034(2)
F8 0.183(5) 0.273(8) 0.051(3) 0.036(4) -0.022(3) -0.209(6)
F9 0.054(2) 0.071(3) 0.070(3) -0.014(2) -0.014(2) -0.026(2)
N1 0.029(2) 0.030(2) 0.039(2) -0.0147(18) -0.0003(18) -0.0138(18)
N2 0.042(2) 0.034(2) 0.0210(18) -0.0051(16) -0.0001(16) -0.0205(19)
N3 0.031(2) 0.032(2) 0.029(2) 0.0017(17) -0.0061(17) -0.0131(19)
O1 0.038(2) 0.035(2) 0.038(2) -0.0049(15) -0.0029(16) -0.0220(17)
O2 0.039(2) 0.036(2) 0.042(2) 0.0003(17) -0.0110(17) -0.0206(17)
O3 0.0329(18) 0.0286(18) 0.0257(17) 0.0008(14) -0.0074(14) -0.0101(15)
O4 0.043(2) 0.033(2) 0.0233(16) 0.0017(14) -0.0069(15) -0.0167(16)
O5 0.0308(18) 0.038(2) 0.0304(18) -0.0065(15) 0.0022(15) -0.0107(16)
O6 0.0302(18) 0.0343(19) 0.0252(16) -0.0078(14) 0.0042(14) -0.0098(15)
O7 0.0275(16) 0.0204(16) 0.0201(13) -0.0010(12) -0.0011(12) -0.0099(12)
O11 0.043(2) 0.049(3) 0.052(2) 0.014(2) 0.0099(19) -0.018(2)

loop_
_atom_type_symbol
_atom_type_description
_atom_type_scat_dispersion_real
_atom_type_scat_dispersion_imag
_atom_type_scat_source
C C 0.0033 0.0016 'International Tables Vol C Tables 4.2.6.8 and 6.1.1.4'
H H 0.0000 0.0000 'International Tables Vol C Tables 4.2.6.8 and 6.1.1.4'
N N 0.0061 0.0033 'International Tables Vol C Tables 4.2.6.8 and 6.1.1.4'
O O 0.0106 0.0060 'International Tables Vol C Tables 4.2.6.8 and 6.1.1.4'
F F 0.0171 0.0103 'International Tables Vol C Tables 4.2.6.8 and 6.1.1.4'
Cu Cu 0.3201 1.2651 'International Tables Vol C Tables 4.2.6.8 and 6.1.1.4'
Zn Zn 0.2839 1.4301 'International Tables Vol C Tables 4.2.6.8 and 6.1.1.4'
Br Br -0.2901 2.4595 'International Tables Vol C Tables 4.2.6.8 and 6.1.1.4'

loop_
_geom_angle_atom_site_label_1
_geom_angle_atom_site_label_2
_geom_angle_atom_site_label_3
_geom_angle
_geom_angle_site_symmetry_1
_geom_angle_site_symmetry_3
_geom_angle_publ_flag
O8 Zn1 O10 96.64(15) . . ?
O8 Zn1 O9 97.76(14) . . ?
O10 Zn1 O9 97.44(14) . . ?
O8 Zn1 Br1 120.74(10) . . ?
O10 Zn1 Br1 119.75(11) . . ?
O9 Zn1 Br1 119.28(10) . . ?
O8 Zn1 Cu2 96.00(10) . . ?
O10 Zn1 Cu2 59.41(11) . . ?
O9 Zn1 Cu2 38.42(10) . . ?
Br1 Zn1 Cu2 141.94(2) . . ?
O7 Cu1 O3 95.15(14) . . ?
O7 Cu1 O8 89.55(14) . . ?
O3 Cu1 O8 160.04(15) . . ?
O7 Cu1 N1 173.20(17) . . ?
O3 Cu1 N1 91.33(18) . . ?
O8 Cu1 N1 85.04(18) . . ?
O7 Cu1 O1 85.91(13) . . ?
O3 Cu1 O1 104.42(15) . . ?
O8 Cu1 O1 95.24(15) . . ?
N1 Cu1 O1 90.47(15) . . ?
O9 Cu2 O7 88.60(13) . . ?
O9 Cu2 O6 172.41(16) . . ?
O7 Cu2 O6 92.74(14) . . ?
O9 Cu2 N2 85.96(15) . . ?
O7 Cu2 N2 172.03(14) . . ?
O6 Cu2 N2 91.91(16) . . ?
O9 Cu2 O4 85.50(14) . . ?
O7 Cu2 O4 84.81(13) . . ?
O6 Cu2 O4 102.06(14) . . ?
N2 Cu2 O4 100.54(16) . . ?
O9 Cu2 Zn1 38.72(10) . . ?
O7 Cu2 Zn1 73.23(9) . . ?
O6 Cu2 Zn1 134.93(11) . . ?
N2 Cu2 Zn1 98.94(11) . . ?
O4 Cu2 Zn1 118.39(9) . . ?
O7 Cu3 O2 93.24(15) . . ?
O7 Cu3 O10 88.68(14) . . ?
O2 Cu3 O10 168.89(16) . . ?
O7 Cu3 N3 172.87(15) . . ?
O2 Cu3 N3 91.17(17) . . ?
O10 Cu3 N3 85.93(17) . . ?
O7 Cu3 O5 87.42(14) . . ?
O2 Cu3 O5 98.80(16) . . ?
O10 Cu3 O5 92.21(15) . . ?
N3 Cu3 O5 97.44(16) . . ?
O1 C1 O2 132.2(5) . . ?
O1 C1 C2 116.6(5) . . ?
O2 C1 C2 111.2(5) . . ?
F8 C2 F7 115.2(7) . . ?
F8 C2 F9 104.6(6) . . ?
F7 C2 F9 99.2(6) . . ?
F8 C2 C1 112.7(6) . . ?
F7 C2 C1 112.7(6) . . ?
F9 C2 C1 111.2(6) . . ?
O4 C3 O3 132.3(5) . . ?
O4 C3 C4 116.0(5) . . ?
O3 C3 C4 111.7(5) . . ?
F4 C4 F6 109.6(6) . . ?
F4 C4 F5 104.1(6) . . ?
F6 C4 F5 107.9(7) . . ?
F4 C4 C3 114.3(6) . . ?
F6 C4 C3 111.3(5) . . ?
F5 C4 C3 109.2(5) . . ?
O5 C5 O6 131.4(5) . . ?
O5 C5 C6 115.6(5) . . ?
O6 C5 C6 112.9(5) . . ?
F2 C6 F1 107.5(6) . . ?
F2 C6 F3 107.8(5) . . ?
F1 C6 F3 105.5(5) . . ?
F2 C6 C5 110.5(5) . . ?
F1 C6 C5 112.0(5) . . ?
F3 C6 C5 113.1(5) . . ?
C24 C21 C22 102.8(6) . . ?
C24 C21 H21A 111.2 . . ?
C22 C21 H21A 111.2 . . ?
C24 C21 H21B 111.2 . . ?
C22 C21 H21B 111.2 . . ?
H21A C21 H21B 109.1 . . ?
O11 C22 C21 105.5(6) . . ?
O11 C22 H22A 110.6 . . ?
C21 C22 H22A 110.6 . . ?
O11 C22 H22B 110.6 . . ?
C21 C22 H22B 110.6 . . ?
H22A C22 H22B 108.8 . . ?
C21 C24 C25 102.8(6) . . ?
C21 C24 H24A 111.2 . . ?
C25 C24 H24A 111.2 . . ?
C21 C24 H24B 111.2 . . ?
C25 C24 H24B 111.2 . . ?
H24A C24 H24B 109.1 . . ?
O11 C25 C24 106.0(6) . . ?
O11 C25 H25A 110.5 . . ?
C24 C25 H25A 110.5 . . ?
O11 C25 H25B 110.5 . . ?
C24 C25 H25B 110.5 . . ?
H25A C25 H25B 108.7 . . ?
O8 C7 C8 110.0(4) . . ?
O8 C7 H7A 109.7 . . ?
C8 C7 H7A 109.7 . . ?
O8 C7 H7B 109.7 . . ?
C8 C7 H7B 109.7 . . ?
H7A C7 H7B 108.2 . . ?
C7 C8 N1 109.1(4) . . ?
C7 C8 H8A 109.9 . . ?
N1 C8 H8A 109.9 . . ?
C7 C8 H8B 109.9 . . ?
N1 C8 H8B 109.9 . . ?
H8A C8 H8B 108.3 . . ?
N1 C9 H9A 109.5 . . ?
N1 C9 H9B 109.5 . . ?
H9A C9 H9B 109.5 . . ?
N1 C9 H9C 109.5 . . ?
H9A C9 H9C 109.5 . . ?
H9B C9 H9C 109.5 . . ?
N1 C10 H10A 109.5 . . ?
N1 C10 H10B 109.5 . . ?
H10A C10 H10B 109.5 . . ?
N1 C10 H10C 109.5 . . ?
H10A C10 H10C 109.5 . . ?
H10B C10 H10C 109.5 . . ?
O9 C11 C12 107.9(4) . . ?
O9 C11 H11A 110.1 . . ?
C12 C11 H11A 110.1 . . ?
O9 C11 H11B 110.1 . . ?
C12 C11 H11B 110.1 . . ?
H11A C11 H11B 108.4 . . ?
N2 C12 C11 109.3(4) . . ?
N2 C12 H12A 109.8 . . ?
C11 C12 H12A 109.8 . . ?
N2 C12 H12B 109.8 . . ?
C11 C12 H12B 109.8 . . ?
H12A C12 H12B 108.3 . . ?
N2 C13 H13A 109.5 . . ?
N2 C13 H13B 109.5 . . ?
H13A C13 H13B 109.5 . . ?
N2 C13 H13C 109.5 . . ?
H13A C13 H13C 109.5 . . ?
H13B C13 H13C 109.5 . . ?
N2 C14 H14A 109.5 . . ?
N2 C14 H14B 109.5 . . ?
H14A C14 H14B 109.5 . . ?
N2 C14 H14C 109.5 . . ?
H14A C14 H14C 109.5 . . ?
H14B C14 H14C 109.5 . . ?
O10 C15A C16A 102.9(7) . . ?
O10 C15A H15A 111.2 . . ?
C16A C15A H15A 111.2 . . ?
O10 C15A H15B 111.2 . . ?
C16A C15A H15B 111.2 . . ?
H15A C15A H15B 109.1 . . ?
N3 C16A C15A 111.4(7) . . ?
N3 C16A H16A 109.4 . . ?
C15A C16A H16A 109.4 . . ?
N3 C16A H16B 109.4 . . ?
C15A C16A H16B 109.4 . . ?
H16A C16A H16B 108.0 . . ?
N3 C17A H17A 109.5 . . ?
N3 C17A H17B 109.5 . . ?
N3 C17A H17C 109.5 . . ?
N3 C18A H18A 109.5 . . ?
N3 C18A H18B 109.5 . . ?
N3 C18A H18C 109.5 . . ?
O10 C15B C16B 109.1(12) . . ?
O10 C15B H15C 109.9 . . ?
C16B C15B H15C 109.9 . . ?
O10 C15B H15D 109.9 . . ?
C16B C15B H15D 109.9 . . ?
H15C C15B H15D 108.3 . . ?
N3 C16B C15B 106.3(9) . . ?
N3 C16B H16C 110.5 . . ?
C15B C16B H16C 110.5 . . ?
N3 C16B H16D 110.5 . . ?
C15B C16B H16D 110.5 . . ?
H16C C16B H16D 108.7 . . ?
N3 C17B H17D 109.5 . . ?
N3 C17B H17E 109.5 . . ?
H17D C17B H17E 109.5 . . ?
N3 C17B H17F 109.5 . . ?
H17D C17B H17F 109.5 . . ?
H17E C17B H17F 109.5 . . ?
N3 C18B H18D 109.5 . . ?
N3 C18B H18E 109.5 . . ?
H18D C18B H18E 109.5 . . ?
N3 C18B H18F 109.5 . . ?
H18D C18B H18F 109.5 . . ?
H18E C18B H18F 109.5 . . ?
C7 O8 Zn1 119.2(3) . . ?
C7 O8 Cu1 112.1(3) . . ?
Zn1 O8 Cu1 105.61(15) . . ?
C11 O9 Cu2 108.9(3) . . ?
C11 O9 Zn1 121.4(3) . . ?
Cu2 O9 Zn1 102.86(16) . . ?
C15A O10 Zn1 127.2(5) . . ?
C15B O10 Zn1 109.6(7) . . ?
C15A O10 Cu3 109.2(6) . . ?
C15B O10 Cu3 111.0(8) . . ?
Zn1 O10 Cu3 106.03(17) . . ?
C9 N1 C10 109.7(5) . . ?
C9 N1 C8 109.7(4) . . ?
C10 N1 C8 111.3(5) . . ?
C9 N1 Cu1 114.1(4) . . ?
C10 N1 Cu1 108.6(3) . . ?
C8 N1 Cu1 103.4(3) . . ?
C13 N2 C14 109.2(4) . . ?
C13 N2 C12 110.5(4) . . ?
C14 N2 C12 109.3(4) . . ?
C13 N2 Cu2 109.4(3) . . ?
C14 N2 Cu2 112.3(3) . . ?
C12 N2 Cu2 106.0(3) . . ?
C16B N3 C18B 112.8(8) . . ?
C18A N3 C17A 109.4(7) . . ?
C18A N3 C16A 108.7(6) . . ?
C17A N3 C16A 110.5(7) . . ?
C16B N3 C17B 107.1(8) . . ?
C18B N3 C17B 109.0(8) . . ?
C16B N3 Cu3 105.4(5) . . ?
C18B N3 Cu3 110.1(6) . . ?
C18A N3 Cu3 111.8(5) . . ?
C17A N3 Cu3 111.5(5) . . ?
C16A N3 Cu3 104.8(4) . . ?
C17B N3 Cu3 112.4(6) . . ?
C1 O1 Cu1 124.9(3) . . ?
C1 O2 Cu3 126.8(3) . . ?
C3 O3 Cu1 127.1(3) . . ?
C3 O4 Cu2 125.1(3) . . ?
C5 O5 Cu3 125.4(3) . . ?
C5 O6 Cu2 126.9(3) . . ?
Cu1 O7 Cu3 109.99(14) . . ?
Cu1 O7 Cu2 113.12(16) . . ?
Cu3 O7 Cu2 107.96(15) . . ?
Cu1 O7 H7 110(4) . . ?
Cu3 O7 H7 115(4) . . ?
Cu2 O7 H7 101(4) . . ?
C25 O11 C22 109.0(4) . . ?

loop_
_geom_bond_atom_site_label_1
_geom_bond_atom_site_label_2
_geom_bond_distance
_geom_bond_site_symmetry_2
_geom_bond_publ_flag
Zn1 O8 1.969(3) . ?
Zn1 O10 1.975(4) . ?
Zn1 O9 1.975(3) . ?
Zn1 Br1 2.3309(7) . ?
Zn1 Cu2 3.0781(9) . ?
Cu1 O7 1.944(3) . ?
Cu1 O3 1.971(4) . ?
Cu1 O8 1.975(3) . ?
Cu1 N1 2.010(4) . ?
Cu1 O1 2.315(4) . ?
Cu2 O9 1.962(3) . ?
Cu2 O7 1.968(3) . ?
Cu2 O6 1.974(3) . ?
Cu2 N2 2.033(4) . ?
Cu2 O4 2.382(4) . ?
Cu3 O7 1.952(3) . ?
Cu3 O2 1.972(4) . ?
Cu3 O10 1.977(3) . ?
Cu3 N3 2.017(4) . ?
Cu3 O5 2.289(4) . ?
C1 O1 1.237(7) . ?
C1 O2 1.263(7) . ?
C1 C2 1.560(8) . ?
C2 F8 1.258(10) . ?
C2 F7 1.297(9) . ?
C2 F9 1.400(9) . ?
C3 O4 1.228(7) . ?
C3 O3 1.256(6) . ?
C3 C4 1.561(8) . ?
C4 F4 1.285(8) . ?
C4 F6 1.294(8) . ?
C4 F5 1.339(9) . ?
C5 O5 1.232(7) . ?
C5 O6 1.262(7) . ?
C5 C6 1.549(7) . ?
C6 F2 1.303(8) . ?
C6 F1 1.327(8) . ?
C6 F3 1.338(7) . ?
C21 C24 1.460(12) . ?
C21 C22 1.505(10) . ?
C21 H21A 0.9900 . ?
C21 H21B 0.9900 . ?
C22 O11 1.431(8) . ?
C22 H22A 0.9900 . ?
C22 H22B 0.9900 . ?
C24 C25 1.530(9) . ?
C24 H24A 0.9900 . ?
C24 H24B 0.9900 . ?
C25 O11 1.425(8) . ?
C25 H25A 0.9900 . ?
C25 H25B 0.9900 . ?
C7 O8 1.438(6) . ?
C7 C8 1.496(9) . ?
C7 H7A 0.9900 . ?
C7 H7B 0.9900 . ?
C8 N1 1.504(7) . ?
C8 H8A 0.9900 . ?
C8 H8B 0.9900 . ?
C9 N1 1.469(7) . ?
C9 H9A 0.9800 . ?
C9 H9B 0.9800 . ?
C9 H9C 0.9800 . ?
C10 N1 1.488(7) . ?
C10 H10A 0.9800 . ?
C10 H10B 0.9800 . ?
C10 H10C 0.9800 . ?
C11 O9 1.427(6) . ?
C11 C12 1.511(8) . ?
C11 H11A 0.9900 . ?
C11 H11B 0.9900 . ?
C12 N2 1.494(6) . ?
C12 H12A 0.9900 . ?
C12 H12B 0.9900 . ?
C13 N2 1.483(6) . ?
C13 H13A 0.9800 . ?
C13 H13B 0.9800 . ?
C13 H13C 0.9800 . ?
C14 N2 1.488(7) . ?
C14 H14A 0.9800 . ?
C14 H14B 0.9800 . ?
C14 H14C 0.9800 . ?
C15A O10 1.441(9) . ?
C15A C16A 1.532(14) . ?
C15A H15A 0.9900 . ?
C15A H15B 0.9900 . ?
C16A N3 1.495(9) . ?
C16A H16A 0.9900 . ?
C16A H16B 0.9900 . ?
C17A N3 1.484(9) . ?
C17A H17A 0.9800 . ?
C17A H17B 0.9800 . ?
C17A H17C 0.9800 . ?
C18A N3 1.484(8) . ?
C18A H18A 0.9800 . ?
C18A H18B 0.9800 . ?
C18A H18C 0.9800 . ?
C15B O10 1.469(12) . ?
C15B C16B 1.59(2) . ?
C15B H15C 0.9900 . ?
C15B H15D 0.9900 . ?
C16B N3 1.472(12) . ?
C16B H16C 0.9900 . ?
C16B H16D 0.9900 . ?
C17B N3 1.499(11) . ?
C17B H17D 0.9800 . ?
C17B H17E 0.9800 . ?
C17B H17F 0.9800 . ?
C18B N3 1.474(10) . ?
C18B H18D 0.9800 . ?
C18B H18E 0.9800 . ?
C18B H18F 0.9800 . ?
O7 H7 0.822(19) . ?

loop_
_geom_hbond_atom_site_label_D
_geom_hbond_atom_site_label_H
_geom_hbond_atom_site_label_A
_geom_hbond_distance_DH
_geom_hbond_distance_HA
_geom_hbond_distance_DA
_geom_hbond_angle_DHA
_geom_hbond_site_symmetry_A
O7 H7 O11 0.822(19) 1.92(2) 2.720(5) 166(5) .

loop_
_geom_torsion_atom_site_label_1
_geom_torsion_atom_site_label_2
_geom_torsion_atom_site_label_3
_geom_torsion_atom_site_label_4
_geom_torsion
_geom_torsion_site_symmetry_1
_geom_torsion_site_symmetry_2
_geom_torsion_site_symmetry_3
_geom_torsion_site_symmetry_4
_geom_torsion_publ_flag
O8 Zn1 Cu2 O9 -94.94(19) . . . . ?
O10 Zn1 Cu2 O9 170.87(19) . . . . ?
Br1 Zn1 Cu2 O9 70.50(16) . . . . ?
O8 Zn1 Cu2 O7 14.64(15) . . . . ?
O10 Zn1 Cu2 O7 -79.55(16) . . . . ?
O9 Zn1 Cu2 O7 109.58(19) . . . . ?
Br1 Zn1 Cu2 O7 -179.92(11) . . . . ?
O8 Zn1 Cu2 O6 91.33(19) . . . . ?
O10 Zn1 Cu2 O6 -2.86(19) . . . . ?
O9 Zn1 Cu2 O6 -173.7(2) . . . . ?
Br1 Zn1 Cu2 O6 -103.23(16) . . . . ?
O8 Zn1 Cu2 N2 -166.87(18) . . . . ?
O10 Zn1 Cu2 N2 98.95(18) . . . . ?
O9 Zn1 Cu2 N2 -71.9(2) . . . . ?
Br1 Zn1 Cu2 N2 -1.42(15) . . . . ?
O8 Zn1 Cu2 O4 -59.68(16) . . . . ?
O10 Zn1 Cu2 O4 -153.87(15) . . . . ?
O9 Zn1 Cu2 O4 35.26(18) . . . . ?
Br1 Zn1 Cu2 O4 105.76(11) . . . . ?
O1 C1 C2 F8 -97.6(8) . . . . ?
O2 C1 C2 F8 84.0(8) . . . . ?
O1 C1 C2 F7 34.9(9) . . . . ?
O2 C1 C2 F7 -143.5(6) . . . . ?
O1 C1 C2 F9 145.4(6) . . . . ?
O2 C1 C2 F9 -33.1(8) . . . . ?
O4 C3 C4 F4 8.5(8) . . . . ?
O3 C3 C4 F4 -171.6(6) . . . . ?
O4 C3 C4 F6 -116.4(7) . . . . ?
O3 C3 C4 F6 63.5(8) . . . . ?
O4 C3 C4 F5 124.5(6) . . . . ?
O3 C3 C4 F5 -55.5(7) . . . . ?
O5 C5 C6 F2 98.6(6) . . . . ?
O6 C5 C6 F2 -78.4(7) . . . . ?
O5 C5 C6 F1 -141.5(6) . . . . ?
O6 C5 C6 F1 41.5(7) . . . . ?
O5 C5 C6 F3 -22.4(8) . . . . ?
O6 C5 C6 F3 160.6(5) . . . . ?
C24 C21 C22 O11 -34.2(7) . . . . ?
C22 C21 C24 C25 36.3(8) . . . . ?
C21 C24 C25 O11 -26.6(8) . . . . ?
O8 C7 C8 N1 44.4(6) . . . . ?
O9 C11 C12 N2 -51.6(5) . . . . ?
O10 C15A C16A N3 -54.9(10) . . . . ?
O10 C15B C16B N3 47.1(12) . . . . ?
C8 C7 O8 Zn1 -142.5(4) . . . . ?
C8 C7 O8 Cu1 -18.6(6) . . . . ?
O10 Zn1 O8 C7 -145.2(4) . . . . ?
O9 Zn1 O8 C7 116.3(4) . . . . ?
Br1 Zn1 O8 C7 -14.6(4) . . . . ?
Cu2 Zn1 O8 C7 155.0(4) . . . . ?
O10 Zn1 O8 Cu1 87.70(18) . . . . ?
O9 Zn1 O8 Cu1 -10.78(19) . . . . ?
Br1 Zn1 O8 Cu1 -141.72(10) . . . . ?
Cu2 Zn1 O8 Cu1 27.89(16) . . . . ?
O7 Cu1 O8 C7 169.1(3) . . . . ?
O3 Cu1 O8 C7 -87.0(5) . . . . ?
N1 Cu1 O8 C7 -6.8(4) . . . . ?
O1 Cu1 O8 C7 83.2(4) . . . . ?
O7 Cu1 O8 Zn1 -59.69(17) . . . . ?
O3 Cu1 O8 Zn1 44.3(5) . . . . ?
N1 Cu1 O8 Zn1 124.44(19) . . . . ?
O1 Cu1 O8 Zn1 -145.54(17) . . . . ?
C12 C11 O9 Cu2 43.7(4) . . . . ?
C12 C11 O9 Zn1 -75.3(4) . . . . ?
O7 Cu2 O9 C11 165.5(3) . . . . ?
N2 Cu2 O9 C11 -20.3(3) . . . . ?
O4 Cu2 O9 C11 80.6(3) . . . . ?
Zn1 Cu2 O9 C11 -130.0(4) . . . . ?
O7 Cu2 O9 Zn1 -64.47(15) . . . . ?
N2 Cu2 O9 Zn1 109.70(18) . . . . ?
O4 Cu2 O9 Zn1 -149.38(15) . . . . ?
O8 Zn1 O9 C11 -148.2(3) . . . . ?
O10 Zn1 O9 C11 114.0(3) . . . . ?
Br1 Zn1 O9 C11 -16.3(4) . . . . ?
Cu2 Zn1 O9 C11 121.9(4) . . . . ?
O8 Zn1 O9 Cu2 89.88(16) . . . . ?
O10 Zn1 O9 Cu2 -7.91(16) . . . . ?
Br1 Zn1 O9 Cu2 -138.22(9) . . . . ?
C16A C15A O10 C15B -52(3) . . . . ?
C16A C15A O10 Zn1 -81.9(9) . . . . ?
C16A C15A O10 Cu3 47.2(8) . . . . ?
C16B C15B O10 C15A 66(3) . . . . ?
C16B C15B O10 Zn1 -138.9(8) . . . . ?
C16B C15B O10 Cu3 -22.1(11) . . . . ?
O8 Zn1 O10 C15A 118.8(6) . . . . ?
O9 Zn1 O10 C15A -142.5(6) . . . . ?
Br1 Zn1 O10 C15A -12.5(7) . . . . ?
Cu2 Zn1 O10 C15A -148.2(7) . . . . ?
O8 Zn1 O10 C15B 108.4(8) . . . . ?
O9 Zn1 O10 C15B -152.8(8) . . . . ?
Br1 Zn1 O10 C15B -22.9(8) . . . . ?
Cu2 Zn1 O10 C15B -158.6(8) . . . . ?
O8 Zn1 O10 Cu3 -11.55(18) . . . . ?
O9 Zn1 O10 Cu3 87.21(17) . . . . ?
Br1 Zn1 O10 Cu3 -142.80(11) . . . . ?
Cu2 Zn1 O10 Cu3 81.51(15) . . . . ?
O7 Cu3 O10 C15A 159.9(5) . . . . ?
O2 Cu3 O10 C15A -99.9(9) . . . . ?
N3 Cu3 O10 C15A -24.8(5) . . . . ?
O5 Cu3 O10 C15A 72.6(5) . . . . ?
O7 Cu3 O10 C15B -179.0(6) . . . . ?
O2 Cu3 O10 C15B -78.9(11) . . . . ?
N3 Cu3 O10 C15B -3.7(6) . . . . ?
O5 Cu3 O10 C15B 93.6(6) . . . . ?
O7 Cu3 O10 Zn1 -60.05(17) . . . . ?
O2 Cu3 O10 Zn1 40.1(9) . . . . ?
N3 Cu3 O10 Zn1 115.27(19) . . . . ?
O5 Cu3 O10 Zn1 -147.42(17) . . . . ?
C7 C8 N1 C9 -169.2(5) . . . . ?
C7 C8 N1 C10 69.2(6) . . . . ?
C7 C8 N1 Cu1 -47.1(5) . . . . ?
O3 Cu1 N1 C9 -51.3(4) . . . . ?
O8 Cu1 N1 C9 148.4(4) . . . . ?
O1 Cu1 N1 C9 53.2(4) . . . . ?
O3 Cu1 N1 C10 71.4(4) . . . . ?
O8 Cu1 N1 C10 -88.9(4) . . . . ?
O1 Cu1 N1 C10 175.9(4) . . . . ?
O3 Cu1 N1 C8 -170.3(3) . . . . ?
O8 Cu1 N1 C8 29.4(3) . . . . ?
O1 Cu1 N1 C8 -65.8(3) . . . . ?
C11 C12 N2 C13 -85.4(5) . . . . ?
C11 C12 N2 C14 154.4(4) . . . . ?
C11 C12 N2 Cu2 33.1(5) . . . . ?
O9 Cu2 N2 C13 111.4(4) . . . . ?
O6 Cu2 N2 C13 -75.9(4) . . . . ?
O4 Cu2 N2 C13 26.8(4) . . . . ?
Zn1 Cu2 N2 C13 148.0(3) . . . . ?
O9 Cu2 N2 C14 -127.1(3) . . . . ?
O6 Cu2 N2 C14 45.6(3) . . . . ?
O4 Cu2 N2 C14 148.3(3) . . . . ?
Zn1 Cu2 N2 C14 -90.5(3) . . . . ?
O9 Cu2 N2 C12 -7.8(3) . . . . ?
O6 Cu2 N2 C12 164.9(3) . . . . ?
O4 Cu2 N2 C12 -92.4(3) . . . . ?
Zn1 Cu2 N2 C12 28.8(3) . . . . ?
C15B C16B N3 C18B 72.1(11) . . . . ?
C15B C16B N3 C18A 96.6(11) . . . . ?
C15B C16B N3 C17A -157.5(10) . . . . ?
C15B C16B N3 C16A 45.9(9) . . . . ?
C15B C16B N3 C17B -168.0(10) . . . . ?
C15B C16B N3 Cu3 -48.1(9) . . . . ?
C15A C16A N3 C16B -61.0(9) . . . . ?
C15A C16A N3 C18B 143.3(9) . . . . ?
C15A C16A N3 C18A 154.4(7) . . . . ?
C15A C16A N3 C17A -85.5(9) . . . . ?
C15A C16A N3 C17B -108.9(11) . . . . ?
C15A C16A N3 Cu3 34.8(8) . . . . ?
O2 Cu3 N3 C16B -160.4(6) . . . . ?
O10 Cu3 N3 C16B 30.3(6) . . . . ?
O5 Cu3 N3 C16B -61.4(6) . . . . ?
O2 Cu3 N3 C18B 77.6(7) . . . . ?
O10 Cu3 N3 C18B -91.6(7) . . . . ?
O5 Cu3 N3 C18B 176.7(6) . . . . ?
O2 Cu3 N3 C18A 45.7(5) . . . . ?
O10 Cu3 N3 C18A -123.5(5) . . . . ?
O5 Cu3 N3 C18A 144.8(5) . . . . ?
O2 Cu3 N3 C17A -77.1(6) . . . . ?
O10 Cu3 N3 C17A 113.6(6) . . . . ?
O5 Cu3 N3 C17A 21.9(6) . . . . ?
O2 Cu3 N3 C16A 163.3(4) . . . . ?
O10 Cu3 N3 C16A -6.0(4) . . . . ?
O5 Cu3 N3 C16A -97.7(4) . . . . ?
O2 Cu3 N3 C17B -44.1(7) . . . . ?
O10 Cu3 N3 C17B 146.6(7) . . . . ?
O5 Cu3 N3 C17B 54.9(7) . . . . ?
O2 C1 O1 Cu1 1.7(9) . . . . ?
C2 C1 O1 Cu1 -176.3(4) . . . . ?
O7 Cu1 O1 C1 -32.0(4) . . . . ?
O3 Cu1 O1 C1 -126.3(4) . . . . ?
O8 Cu1 O1 C1 57.1(5) . . . . ?
N1 Cu1 O1 C1 142.2(5) . . . . ?
O1 C1 O2 Cu3 -5.4(9) . . . . ?
C2 C1 O2 Cu3 172.7(4) . . . . ?
O7 Cu3 O2 C1 37.9(5) . . . . ?
O10 Cu3 O2 C1 -61.8(10) . . . . ?
N3 Cu3 O2 C1 -136.5(5) . . . . ?
O5 Cu3 O2 C1 125.8(4) . . . . ?
O4 C3 O3 Cu1 -16.7(8) . . . . ?
C4 C3 O3 Cu1 163.4(4) . . . . ?
O7 Cu1 O3 C3 39.0(4) . . . . ?
O8 Cu1 O3 C3 -64.0(7) . . . . ?
N1 Cu1 O3 C3 -143.1(4) . . . . ?
O1 Cu1 O3 C3 126.1(4) . . . . ?
O3 C3 O4 Cu2 15.4(8) . . . . ?
C4 C3 O4 Cu2 -164.7(4) . . . . ?
O9 Cu2 O4 C3 52.2(4) . . . . ?
O7 Cu2 O4 C3 -36.8(4) . . . . ?
O6 Cu2 O4 C3 -128.5(4) . . . . ?
N2 Cu2 O4 C3 137.2(4) . . . . ?
Zn1 Cu2 O4 C3 31.0(4) . . . . ?
O6 C5 O5 Cu3 -3.6(9) . . . . ?
C6 C5 O5 Cu3 -179.9(4) . . . . ?
O7 Cu3 O5 C5 -28.3(4) . . . . ?
O2 Cu3 O5 C5 -121.1(4) . . . . ?
O10 Cu3 O5 C5 60.3(4) . . . . ?
N3 Cu3 O5 C5 146.5(4) . . . . ?
O5 C5 O6 Cu2 -4.2(9) . . . . ?
C6 C5 O6 Cu2 172.2(4) . . . . ?
O7 Cu2 O6 C5 40.8(4) . . . . ?
N2 Cu2 O6 C5 -132.7(4) . . . . ?
O4 Cu2 O6 C5 126.1(4) . . . . ?
Zn1 Cu2 O6 C5 -28.1(5) . . . . ?
O3 Cu1 O7 Cu3 169.75(16) . . . . ?
O8 Cu1 O7 Cu3 -29.67(16) . . . . ?
O1 Cu1 O7 Cu3 65.62(16) . . . . ?
O3 Cu1 O7 Cu2 -69.45(17) . . . . ?
O8 Cu1 O7 Cu2 91.12(17) . . . . ?
O1 Cu1 O7 Cu2 -173.59(17) . . . . ?
O2 Cu3 O7 Cu1 -73.04(17) . . . . ?
O10 Cu3 O7 Cu1 96.01(16) . . . . ?
O5 Cu3 O7 Cu1 -171.72(16) . . . . ?
O2 Cu3 O7 Cu2 163.10(17) . . . . ?
O10 Cu3 O7 Cu2 -27.85(16) . . . . ?
O5 Cu3 O7 Cu2 64.42(16) . . . . ?
O9 Cu2 O7 Cu1 -22.98(17) . . . . ?
O6 Cu2 O7 Cu1 164.50(17) . . . . ?
O4 Cu2 O7 Cu1 62.62(16) . . . . ?
Zn1 Cu2 O7 Cu1 -59.11(12) . . . . ?
O9 Cu2 O7 Cu3 98.96(16) . . . . ?
O6 Cu2 O7 Cu3 -73.56(17) . . . . ?
O4 Cu2 O7 Cu3 -175.43(16) . . . . ?
Zn1 Cu2 O7 Cu3 62.83(11) . . . . ?
C24 C25 O11 C22 5.3(7) . . . . ?
C21 C22 O11 C25 17.6(7) . . . . ?
